data_4029568
loop_
_publ_author_name
'Singh, C. B.'
'Ghosh, Harisadhan'
'Murru, Siva'
'Patel, Bhisma K.'

_publ_section_title
;
 Hypervalent iodine(III)-mediated regioselective N-acylation of
 1,3-disubstituted thioureas.
;
_journal_issue 7
_journal_name_full 'The Journal of organic chemistry'
_journal_page_first 2924
_journal_page_last 2927
_journal_paper_doi 10.1021/jo702628g
_journal_volume 73
_journal_year 2008
_chemical_formula_sum 'C15 H14 N2 O2'
_chemical_formula_weight 254.28
_chemical_name_systematic
; 
 ? 
;
_space_group_IT_number 14
_symmetry_cell_setting monoclinic
_symmetry_space_group_name_Hall '-P 2ybc'
_symmetry_space_group_name_H-M 'P 1 21/c 1'
_atom_sites_solution_hydrogens geom
_atom_sites_solution_primary direct
_atom_sites_solution_secondary difmap
_audit_creation_method SHELXL-97
_cell_angle_alpha 90.00
_cell_angle_beta 90.261(2)
_cell_angle_gamma 90.00
_cell_formula_units_Z 4
_cell_length_a 9.5004(3)
_cell_length_b 8.2488(2)
_cell_length_c 17.0954(4)
_cell_measurement_temperature 296(2)
_cell_volume 1339.70(6)
_computing_structure_refinement 'SHELXL-97 (Sheldrick, 1997)'
_computing_structure_solution 'SHELXS-97 (Sheldrick, 1990)'
_diffrn_ambient_temperature 296(2)
_diffrn_measured_fraction_theta_full 0.996
_diffrn_measured_fraction_theta_max 0.996
_diffrn_measurement_device_type 'CCD area detector'
_diffrn_measurement_method 'phi and omega scans'
_diffrn_radiation_monochromator graphite
_diffrn_radiation_source 'fine-focus sealed tube'
_diffrn_radiation_type MoK\a
_diffrn_radiation_wavelength 0.71073
_diffrn_reflns_av_R_equivalents 0.0277
_diffrn_reflns_av_sigmaI/netI 0.0275
_diffrn_reflns_limit_h_max 12
_diffrn_reflns_limit_h_min -10
_diffrn_reflns_limit_k_max 10
_diffrn_reflns_limit_k_min -10
_diffrn_reflns_limit_l_max 22
_diffrn_reflns_limit_l_min -22
_diffrn_reflns_number 15197
_diffrn_reflns_theta_full 28.25
_diffrn_reflns_theta_max 28.25
_diffrn_reflns_theta_min 2.14
_exptl_absorpt_coefficient_mu 0.085
_exptl_absorpt_correction_T_max 0.987
_exptl_absorpt_correction_T_min 0.977
_exptl_absorpt_correction_type none
_exptl_crystal_colour Colorless
_exptl_crystal_density_diffrn 1.261
_exptl_crystal_density_method 'not measured'
_exptl_crystal_description Blocks
_exptl_crystal_F_000 536
_exptl_crystal_size_max 0.28
_exptl_crystal_size_mid 0.24
_exptl_crystal_size_min 0.18
_refine_diff_density_max 0.140
_refine_diff_density_min -0.151
_refine_diff_density_rms 0.026
_refine_ls_extinction_coef 0.052(4)
_refine_ls_extinction_expression Fc^*^=kFc[1+0.001xFc^2^\l^3^/sin(2\q)]^-1/4^
_refine_ls_extinction_method SHELXL
_refine_ls_goodness_of_fit_ref 1.045
_refine_ls_hydrogen_treatment mixed
_refine_ls_matrix_type full
_refine_ls_number_parameters 178
_refine_ls_number_reflns 3299
_refine_ls_number_restraints 0
_refine_ls_restrained_S_all 1.045
_refine_ls_R_factor_all 0.0938
_refine_ls_R_factor_gt 0.0498
_refine_ls_shift/su_max 0.000
_refine_ls_shift/su_mean 0.000
_refine_ls_structure_factor_coef Fsqd
_refine_ls_weighting_details 'calc w=1/[\s^2^(Fo^2^)+(0.0541P)^2^+0.1905P] where P=(Fo^2^+2Fc^2^)/3'
_refine_ls_weighting_scheme calc
_refine_ls_wR_factor_gt 0.1217
_refine_ls_wR_factor_ref 0.1425
_reflns_number_gt 1876
_reflns_number_total 3299
_reflns_threshold_expression >2sigma(I)
_cod_data_source_file jo702628g-file001.cif
_cod_data_source_block ks-3-263_0m
_cod_depositor_comments
;
The following automatic conversions were performed:

'_symmetry_cell_setting' value 'Monoclinic' changed to 'monoclinic'
according to
/usr/data/users/saulius/automatic-downloads/retrospective/ACS/lib/dictionaries/cif_core.dic
dictionary named 'cif_core.dic' version 2.4.2 from 2011-04-26.

Automatic conversion script
Id: cif_fix_values 2281 2013-09-26 08:29:07Z andrius 
;
_cod_original_sg_symbol_H-M P21/c
_cod_database_code 4029568

loop_
_symmetry_equiv_pos_as_xyz
'x, y, z'
'-x, y+1/2, -z+1/2'
'-x, -y, -z'
'x, -y-1/2, z-1/2'

loop_
_atom_site_label
_atom_site_type_symbol
_atom_site_fract_x
_atom_site_fract_y
_atom_site_fract_z
_atom_site_U_iso_or_equiv
_atom_site_adp_type
_atom_site_occupancy
_atom_site_symmetry_multiplicity
_atom_site_calc_flag
_atom_site_refinement_flags
N1 N 0.18715(14) 0.85707(16) 0.15763(7) 0.0604(4) Uani 1 1 d .
N2 N 0.29900(16) 0.62692(18) 0.10586(9) 0.0678(4) Uani 1 1 d .
C3 C 0.17894(18) 0.7093(2) 0.11318(9) 0.0613(4) Uani 1 1 d .
C4 C 0.31796(17) 0.4790(2) 0.06507(9) 0.0598(4) Uani 1 1 d .
O2 O 0.06655(13) 0.66927(16) 0.08641(8) 0.0876(5) Uani 1 1 d .
O1 O 0.41552(14) 0.83995(18) 0.19947(9) 0.0974(5) Uani 1 1 d .
C10 C 0.05617(17) 0.94697(19) 0.15930(9) 0.0575(4) Uani 1 1 d .
C6 C 0.26094(19) 0.2845(2) -0.03359(11) 0.0725(5) Uani 1 1 d .
H6 H 0.2012 0.2487 -0.0732 0.087 Uiso 1 1 calc R
C5 C 0.22948(18) 0.4250(2) 0.00633(10) 0.0655(5) Uani 1 1 d .
H5 H 0.1488 0.4834 -0.0063 0.079 Uiso 1 1 calc R
C1 C 0.3041(2) 0.9128(2) 0.19776(11) 0.0748(5) Uani 1 1 d .
C15 C -0.04309(19) 0.9117(2) 0.21474(10) 0.0702(5) Uani 1 1 d .
H15 H -0.0250 0.8325 0.2522 0.084 Uiso 1 1 calc R
C9 C 0.4354(2) 0.3891(3) 0.08358(13) 0.0883(6) Uani 1 1 d .
H9 H 0.4948 0.4224 0.1239 0.106 Uiso 1 1 calc R
C12 C -0.0983(3) 1.1465(3) 0.10627(14) 0.1052(9) Uani 1 1 d .
H12 H -0.1171 1.2271 0.0697 0.126 Uiso 1 1 calc R
C7 C 0.3786(2) 0.1974(2) -0.01560(13) 0.0870(6) Uani 1 1 d .
H7 H 0.3995 0.1029 -0.0429 0.104 Uiso 1 1 calc R
C13 C -0.1954(3) 1.1097(3) 0.16167(16) 0.1000(8) Uani 1 1 d .
H13 H -0.2805 1.1652 0.1628 0.120 Uiso 1 1 calc R
C11 C 0.0295(2) 1.0636(2) 0.10427(11) 0.0834(6) Uani 1 1 d .
H11 H 0.0958 1.0872 0.0660 0.100 Uiso 1 1 calc R
C14 C -0.1690(2) 0.9930(3) 0.21500(13) 0.0886(6) Uani 1 1 d .
H14 H -0.2365 0.9676 0.2522 0.106 Uiso 1 1 calc R
C8 C 0.4652(2) 0.2502(3) 0.04263(15) 0.1051(8) Uani 1 1 d .
H8 H 0.5458 0.1912 0.0549 0.126 Uiso 1 1 calc R
C2 C 0.2878(2) 1.0705(3) 0.24114(15) 0.1054(8) Uani 1 1 d .
H2A H 0.3773 1.1029 0.2623 0.158 Uiso 1 1 calc R
H2B H 0.2217 1.0568 0.2829 0.158 Uiso 1 1 calc R
H2C H 0.2542 1.1525 0.2058 0.158 Uiso 1 1 calc R
H2N H 0.373(2) 0.668(2) 0.1308(10) 0.079(6) Uiso 1 1 d .

loop_
_atom_site_aniso_label
_atom_site_aniso_U_11
_atom_site_aniso_U_22
_atom_site_aniso_U_33
_atom_site_aniso_U_23
_atom_site_aniso_U_13
_atom_site_aniso_U_12
N1 0.0620(8) 0.0565(8) 0.0626(8) -0.0076(6) -0.0058(6) 0.0034(7)
N2 0.0552(9) 0.0689(10) 0.0792(10) -0.0177(8) -0.0072(7) 0.0049(7)
C3 0.0620(10) 0.0614(10) 0.0604(10) -0.0062(8) -0.0053(8) 0.0041(8)
C4 0.0560(9) 0.0577(10) 0.0656(10) -0.0061(8) 0.0019(8) 0.0027(8)
O2 0.0645(8) 0.0869(10) 0.1112(10) -0.0414(8) -0.0212(7) 0.0140(7)
O1 0.0683(9) 0.0979(11) 0.1258(12) -0.0388(9) -0.0249(8) 0.0107(8)
C10 0.0671(10) 0.0530(9) 0.0524(9) -0.0061(7) -0.0062(8) 0.0060(8)
C6 0.0719(11) 0.0671(12) 0.0785(12) -0.0159(9) -0.0043(9) 0.0030(9)
C5 0.0631(10) 0.0621(11) 0.0712(11) -0.0060(9) -0.0050(8) 0.0083(8)
C1 0.0723(12) 0.0694(12) 0.0827(13) -0.0129(10) -0.0120(10) 0.0013(10)
C15 0.0786(12) 0.0630(11) 0.0688(11) -0.0057(9) 0.0003(9) 0.0051(9)
C9 0.0734(12) 0.0865(14) 0.1046(15) -0.0263(12) -0.0268(11) 0.0206(11)
C12 0.154(2) 0.0804(15) 0.0806(15) -0.0019(12) -0.0441(16) 0.0406(16)
C7 0.0810(13) 0.0679(12) 0.1121(16) -0.0256(11) -0.0045(12) 0.0138(10)
C13 0.0990(17) 0.0940(17) 0.1066(18) -0.0438(15) -0.0358(15) 0.0376(14)
C11 0.1151(16) 0.0736(12) 0.0613(11) 0.0061(9) -0.0047(10) 0.0163(12)
C14 0.0768(13) 0.0904(16) 0.0985(15) -0.0292(13) 0.0041(11) 0.0113(12)
C8 0.0844(14) 0.0891(16) 0.141(2) -0.0316(15) -0.0307(14) 0.0349(13)
C2 0.0973(16) 0.0852(15) 0.1334(19) -0.0434(14) -0.0305(14) 0.0033(12)

loop_
_atom_type_symbol
_atom_type_description
_atom_type_scat_dispersion_real
_atom_type_scat_dispersion_imag
_atom_type_scat_source
C C 0.0033 0.0016 'International Tables Vol C Tables 4.2.6.8 and 6.1.1.4'
H H 0.0000 0.0000 'International Tables Vol C Tables 4.2.6.8 and 6.1.1.4'
N N 0.0061 0.0033 'International Tables Vol C Tables 4.2.6.8 and 6.1.1.4'
O O 0.0106 0.0060 'International Tables Vol C Tables 4.2.6.8 and 6.1.1.4'
S S 0.1246 0.1234 'International Tables Vol C Tables 4.2.6.8 and 6.1.1.4'

loop_
_geom_angle_atom_site_label_1
_geom_angle_atom_site_label_2
_geom_angle_atom_site_label_3
_geom_angle
C1 N1 C3 125.87(14)
C1 N1 C10 120.56(14)
C3 N1 C10 113.55(12)
C3 N2 C4 126.53(15)
O2 C3 N2 125.53(16)
O2 C3 N1 118.57(15)
N2 C3 N1 115.90(14)
C9 C4 C5 118.97(16)
C9 C4 N2 117.11(15)
C5 C4 N2 123.86(15)
C11 C10 C15 119.91(17)
C11 C10 N1 120.17(16)
C15 C10 N1 119.89(15)
C7 C6 C5 120.73(17)
C6 C5 C4 119.91(16)
O1 C1 N1 122.99(17)
O1 C1 C2 120.39(18)
N1 C1 C2 116.62(17)
C10 C15 C14 120.05(19)
C8 C9 C4 120.08(18)
C13 C12 C11 120.1(2)
C8 C7 C6 119.27(18)
C14 C13 C12 120.4(2)
C10 C11 C12 119.1(2)
C13 C14 C15 120.4(2)
C7 C8 C9 121.02(19)

loop_
_geom_bond_atom_site_label_1
_geom_bond_atom_site_label_2
_geom_bond_distance
N1 C1 1.382(2)
N1 C3 1.439(2)
N1 C10 1.449(2)
N2 C3 1.334(2)
N2 C4 1.418(2)
C3 O2 1.2057(19)
C4 C9 1.376(2)
C4 C5 1.380(2)
O1 C1 1.218(2)
C10 C11 1.368(2)
C10 C15 1.371(2)
C6 C7 1.363(3)
C6 C5 1.379(2)
C1 C2 1.506(3)
C15 C14 1.371(3)
C9 C8 1.373(3)
C12 C13 1.360(4)
C12 C11 1.394(3)
C7 C8 1.360(3)
C13 C14 1.348(3)
